data_7116397
loop_
_publ_author_name
'Xiaoqing Wang'
'Yanping Wu'
'Qingsong Liu'
'Zhenyu Li'
'Hui Yan'
'Chonglei Ji'
'Jicheng Duan'
'Zhipeng Liu'

_publ_section_title
;
 Aggregation-induced emission (AIE) of pyridyl-enamido-based organoboron
 luminophores
;
_journal_name_full Chem.Commun.
_journal_page_first 784
_journal_paper_doi 10.1039/C4cc07451C
_journal_volume 51
_journal_year 2015
_chemical_formula_sum 'C37 H29 B N2'
_chemical_formula_weight 512.43
_chemical_name_systematic
; 
 ? 
;
_space_group_IT_number 14
_symmetry_cell_setting monoclinic
_symmetry_space_group_name_Hall '-P 2yn'
_symmetry_space_group_name_H-M 'P 1 21/n 1'
_atom_sites_solution_hydrogens geom
_atom_sites_solution_primary direct
_atom_sites_solution_secondary difmap
_audit_creation_method SHELXL-97
_cell_angle_alpha 90.00
_cell_angle_beta 95.0020(10)
_cell_angle_gamma 90.00
_cell_formula_units_Z 4
_cell_length_a 10.9565(8)
_cell_length_b 19.2414(16)
_cell_length_c 13.7066(11)
_cell_measurement_reflns_used 2877
_cell_measurement_temperature 298(2)
_cell_measurement_theta_max 21.78
_cell_measurement_theta_min 2.2785
_cell_volume 2878.6(4)
_computing_structure_refinement 'SHELXL-97 (Sheldrick, 1997)'
_computing_structure_solution 'SHELXS-97 (Sheldrick, 1990)'
_diffrn_ambient_temperature 298(2)
_diffrn_measured_fraction_theta_full 0.999
_diffrn_measured_fraction_theta_max 0.999
_diffrn_measurement_device_type 'CCD area detector'
_diffrn_measurement_method 'phi and omega scans'
_diffrn_radiation_monochromator graphite
_diffrn_radiation_source 'fine-focus sealed tube'
_diffrn_radiation_type MoK\a
_diffrn_radiation_wavelength 0.71073
_diffrn_reflns_av_R_equivalents 0.0441
_diffrn_reflns_av_sigmaI/netI 0.0610
_diffrn_reflns_limit_h_max 13
_diffrn_reflns_limit_h_min -13
_diffrn_reflns_limit_k_max 22
_diffrn_reflns_limit_k_min -21
_diffrn_reflns_limit_l_max 16
_diffrn_reflns_limit_l_min -11
_diffrn_reflns_number 14281
_diffrn_reflns_theta_full 25.02
_diffrn_reflns_theta_max 25.02
_diffrn_reflns_theta_min 2.28
_exptl_absorpt_coefficient_mu 0.068
_exptl_absorpt_correction_T_max 0.9733
_exptl_absorpt_correction_T_min 0.9681
_exptl_absorpt_correction_type multi-scan
_exptl_absorpt_process_details sadabs
_exptl_crystal_colour YELLOW
_exptl_crystal_density_diffrn 1.182
_exptl_crystal_density_method 'not measured'
_exptl_crystal_description ABC
_exptl_crystal_F_000 1080
_exptl_crystal_size_max 0.48
_exptl_crystal_size_mid 0.44
_exptl_crystal_size_min 0.40
_refine_diff_density_max 0.167
_refine_diff_density_min -0.182
_refine_diff_density_rms 0.039
_refine_ls_extinction_method none
_refine_ls_goodness_of_fit_ref 0.758
_refine_ls_hydrogen_treatment constr
_refine_ls_matrix_type full
_refine_ls_number_parameters 361
_refine_ls_number_reflns 5066
_refine_ls_number_restraints 0
_refine_ls_restrained_S_all 0.758
_refine_ls_R_factor_all 0.1186
_refine_ls_R_factor_gt 0.0512
_refine_ls_shift/su_max 0.001
_refine_ls_shift/su_mean 0.000
_refine_ls_structure_factor_coef Fsqd
_refine_ls_weighting_details 'calc w=1/[\s^2^(Fo^2^)+(0.2000P)^2^+0.0000P] where P=(Fo^2^+2Fc^2^)/3'
_refine_ls_weighting_scheme calc
_refine_ls_wR_factor_gt 0.1591
_refine_ls_wR_factor_ref 0.2325
_reflns_number_gt 2706
_reflns_number_total 5066
_reflns_threshold_expression >2sigma(I)
_cod_data_source_file c4cc07451c2.cif
_cod_data_source_block 140624c
_cod_original_sg_symbol_H-M 'P2(1)/n  '
_cod_database_code 7116397

loop_
_symmetry_equiv_pos_as_xyz
'x, y, z'
'-x+1/2, y+1/2, -z+1/2'
'-x, -y, -z'
'x-1/2, -y-1/2, z-1/2'

loop_
_atom_site_label
_atom_site_type_symbol
_atom_site_fract_x
_atom_site_fract_y
_atom_site_fract_z
_atom_site_U_iso_or_equiv
_atom_site_adp_type
_atom_site_occupancy
_atom_site_symmetry_multiplicity
_atom_site_calc_flag
_atom_site_refinement_flags
N1 N 0.19672(19) 0.00083(11) 0.67631(16) 0.0439(6) Uani 1 1 d .
N2 N 0.30928(18) 0.11143(10) 0.72402(16) 0.0376(5) Uani 1 1 d .
C12 C 0.3283(2) 0.11996(13) 0.6272(2) 0.0388(6) Uani 1 1 d .
C4 C 0.2215(3) 0.01136(14) 0.5819(2) 0.0467(7) Uani 1 1 d .
C20 C 0.3832(2) 0.14703(12) 0.79934(19) 0.0381(6) Uani 1 1 d .
C5 C 0.2795(2) 0.07506(14) 0.5564(2) 0.0440(7) Uani 1 1 d .
C25 C 0.3295(2) 0.17686(13) 0.8773(2) 0.0453(7) Uani 1 1 d .
H25 H 0.2447 0.1760 0.8783 0.054 Uiso 1 1 calc R
C26 C 0.2258(2) 0.03350(13) 0.8606(2) 0.0414(6) Uani 1 1 d .
C21 C 0.5101(2) 0.14987(15) 0.8001(2) 0.0497(7) Uani 1 1 d .
H21 H 0.5488 0.1294 0.7496 0.060 Uiso 1 1 calc R
C13 C 0.3997(2) 0.18129(14) 0.5965(2) 0.0458(7) Uani 1 1 d .
C1 C 0.1521(3) -0.06126(15) 0.7026(2) 0.0600(9) Uani 1 1 d .
H1 H 0.1385 -0.0681 0.7679 0.072 Uiso 1 1 calc R
C32 C 0.0701(2) 0.10555(15) 0.73216(19) 0.0436(7) Uani 1 1 d .
C37 C 0.0624(3) 0.17739(16) 0.7229(2) 0.0574(8) Uani 1 1 d .
H37 H 0.1346 0.2028 0.7232 0.069 Uiso 1 1 calc R
C27 C 0.1455(3) 0.03946(14) 0.9326(2) 0.0477(7) Uani 1 1 d .
H27 H 0.0725 0.0635 0.9186 0.057 Uiso 1 1 calc R
C24 C 0.4003(3) 0.20777(15) 0.9532(2) 0.0552(8) Uani 1 1 d .
H24 H 0.3628 0.2264 1.0056 0.066 Uiso 1 1 calc R
C6 C 0.2886(3) 0.08800(14) 0.4500(2) 0.0475(7) Uani 1 1 d .
C23 C 0.5243(3) 0.21137(15) 0.9526(2) 0.0602(8) Uani 1 1 d .
H23 H 0.5715 0.2327 1.0038 0.072 Uiso 1 1 calc R
C33 C -0.0423(2) 0.07134(17) 0.7310(2) 0.0571(8) Uani 1 1 d .
H33 H -0.0432 0.0232 0.7365 0.068 Uiso 1 1 calc R
C22 C 0.5787(3) 0.18291(16) 0.8752(2) 0.0600(9) Uani 1 1 d .
H22 H 0.6632 0.1860 0.8735 0.072 Uiso 1 1 calc R
B1 B 0.1998(3) 0.06524(15) 0.7519(2) 0.0410(7) Uani 1 1 d .
C34 C -0.1531(3) 0.1071(2) 0.7219(2) 0.0697(10) Uani 1 1 d .
H34 H -0.2262 0.0825 0.7214 0.084 Uiso 1 1 calc R
C31 C 0.3324(3) -0.00454(15) 0.8863(2) 0.0552(8) Uani 1 1 d .
H31 H 0.3891 -0.0101 0.8403 0.066 Uiso 1 1 calc R
C14 C 0.3568(3) 0.24710(16) 0.6079(2) 0.0638(9) Uani 1 1 d .
H14 H 0.2854 0.2543 0.6384 0.077 Uiso 1 1 calc R
C3 C 0.1905(3) -0.04133(16) 0.5136(2) 0.0694(10) Uani 1 1 d .
H3 H 0.2026 -0.0340 0.4481 0.083 Uiso 1 1 calc R
C28 C 0.1705(3) 0.01079(18) 1.0247(2) 0.0625(9) Uani 1 1 d .
H28 H 0.1151 0.0166 1.0718 0.075 Uiso 1 1 calc R
C11 C 0.2066(3) 0.13101(17) 0.3984(3) 0.0690(9) Uani 1 1 d .
H11 H 0.1470 0.1534 0.4312 0.083 Uiso 1 1 calc R
C19 C 0.1263(4) -0.11412(17) 0.6387(3) 0.0773(11) Uani 1 1 d .
H19 H 0.0980 -0.1566 0.6598 0.093 Uiso 1 1 calc R
C18 C 0.5071(3) 0.17266(18) 0.5512(2) 0.0666(9) Uani 1 1 d .
H18 H 0.5370 0.1280 0.5430 0.080 Uiso 1 1 calc R
C2 C 0.1434(4) -0.10281(18) 0.5409(3) 0.0800(11) Uani 1 1 d .
H2 H 0.1228 -0.1370 0.4945 0.096 Uiso 1 1 calc R
C36 C -0.0481(3) 0.2128(2) 0.7134(3) 0.0736(10) Uani 1 1 d .
H36 H -0.0487 0.2609 0.7068 0.088 Uiso 1 1 calc R
C35 C -0.1556(3) 0.1776(2) 0.7136(3) 0.0757(11) Uani 1 1 d .
H35 H -0.2298 0.2014 0.7082 0.091 Uiso 1 1 calc R
C29 C 0.2754(3) -0.02592(17) 1.0470(3) 0.0669(9) Uani 1 1 d .
H29 H 0.2919 -0.0452 1.1090 0.080 Uiso 1 1 calc R
C7 C 0.3746(4) 0.0554(2) 0.3976(3) 0.0794(11) Uani 1 1 d .
H7 H 0.4315 0.0254 0.4294 0.095 Uiso 1 1 calc R
C30 C 0.3563(3) -0.03410(17) 0.9774(3) 0.0658(9) Uani 1 1 d .
H30 H 0.4276 -0.0597 0.9917 0.079 Uiso 1 1 calc R
C10 C 0.2099(5) 0.1419(2) 0.2997(3) 0.1006(14) Uani 1 1 d .
H10 H 0.1531 0.1717 0.2672 0.121 Uiso 1 1 calc R
C15 C 0.4206(5) 0.30373(19) 0.5734(3) 0.0979(14) Uani 1 1 d .
H15 H 0.3905 0.3486 0.5794 0.117 Uiso 1 1 calc R
C8 C 0.3765(5) 0.0672(3) 0.2975(3) 0.1018(15) Uani 1 1 d .
H8 H 0.4351 0.0453 0.2632 0.122 Uiso 1 1 calc R
C16 C 0.5277(5) 0.2930(3) 0.5307(3) 0.1086(16) Uani 1 1 d .
H16 H 0.5717 0.3307 0.5101 0.130 Uiso 1 1 calc R
C9 C 0.2935(6) 0.1105(2) 0.2493(3) 0.1031(16) Uani 1 1 d .
H9 H 0.2949 0.1182 0.1824 0.124 Uiso 1 1 calc R
C17 C 0.5697(4) 0.2276(3) 0.5185(3) 0.0992(14) Uani 1 1 d .
H17 H 0.6411 0.2204 0.4879 0.119 Uiso 1 1 calc R

loop_
_atom_site_aniso_label
_atom_site_aniso_U_11
_atom_site_aniso_U_22
_atom_site_aniso_U_33
_atom_site_aniso_U_23
_atom_site_aniso_U_13
_atom_site_aniso_U_12
N1 0.0538(13) 0.0408(12) 0.0384(14) -0.0028(11) 0.0121(11) -0.0103(10)
N2 0.0405(11) 0.0360(11) 0.0365(13) -0.0020(10) 0.0052(10) -0.0048(9)
C12 0.0398(14) 0.0384(14) 0.0388(16) 0.0024(12) 0.0072(12) 0.0001(11)
C4 0.0605(17) 0.0425(15) 0.0379(17) -0.0041(13) 0.0088(13) -0.0055(13)
C20 0.0426(14) 0.0321(13) 0.0393(16) 0.0030(12) 0.0019(12) -0.0032(11)
C5 0.0518(16) 0.0428(15) 0.0383(16) -0.0013(13) 0.0085(13) -0.0043(12)
C25 0.0466(15) 0.0431(15) 0.0466(17) -0.0057(14) 0.0059(13) -0.0009(12)
C26 0.0434(14) 0.0372(14) 0.0442(16) -0.0025(12) 0.0081(12) -0.0063(12)
C21 0.0444(15) 0.0560(18) 0.0488(18) 0.0049(14) 0.0052(13) 0.0004(13)
C13 0.0505(16) 0.0451(16) 0.0413(17) 0.0053(13) 0.0014(13) -0.0078(13)
C1 0.079(2) 0.0479(17) 0.055(2) -0.0007(15) 0.0207(16) -0.0197(16)
C32 0.0435(15) 0.0553(17) 0.0328(15) 0.0017(13) 0.0070(12) -0.0029(12)
C37 0.0526(17) 0.0583(19) 0.062(2) -0.0001(16) 0.0067(15) 0.0057(14)
C27 0.0500(16) 0.0552(17) 0.0380(17) -0.0033(14) 0.0052(13) -0.0027(13)
C24 0.069(2) 0.0452(16) 0.0508(19) -0.0088(14) 0.0033(15) 0.0003(14)
C6 0.0581(17) 0.0460(16) 0.0384(17) 0.0010(13) 0.0045(14) -0.0099(13)
C23 0.069(2) 0.0532(18) 0.055(2) -0.0009(16) -0.0122(17) -0.0104(15)
C33 0.0483(17) 0.074(2) 0.0490(19) 0.0007(16) 0.0040(14) -0.0095(15)
C22 0.0436(16) 0.068(2) 0.066(2) 0.0040(18) -0.0068(16) -0.0101(15)
B1 0.0435(16) 0.0412(17) 0.0391(18) -0.0047(14) 0.0087(14) -0.0087(13)
C34 0.0418(17) 0.120(3) 0.047(2) -0.005(2) 0.0052(14) -0.0018(19)
C31 0.0526(17) 0.0576(18) 0.057(2) 0.0095(16) 0.0126(14) 0.0008(14)
C14 0.085(2) 0.0475(18) 0.059(2) 0.0031(16) 0.0067(18) -0.0075(16)
C3 0.106(3) 0.056(2) 0.048(2) -0.0124(16) 0.0178(18) -0.0270(18)
C28 0.072(2) 0.077(2) 0.0406(19) 0.0003(17) 0.0151(16) -0.0095(18)
C11 0.086(2) 0.067(2) 0.052(2) 0.0002(17) -0.0039(18) 0.0033(18)
C19 0.117(3) 0.0510(19) 0.067(3) -0.0100(18) 0.022(2) -0.0333(19)
C18 0.062(2) 0.073(2) 0.068(2) 0.0101(18) 0.0200(17) -0.0140(17)
C2 0.122(3) 0.057(2) 0.063(2) -0.0214(18) 0.022(2) -0.033(2)
C36 0.069(2) 0.080(2) 0.073(3) 0.006(2) 0.0093(18) 0.0227(19)
C35 0.054(2) 0.114(3) 0.060(2) 0.004(2) 0.0106(17) 0.024(2)
C29 0.075(2) 0.076(2) 0.049(2) 0.0154(18) -0.0011(17) -0.0061(18)
C7 0.089(3) 0.096(3) 0.055(2) -0.004(2) 0.022(2) 0.011(2)
C30 0.0610(19) 0.068(2) 0.067(2) 0.0197(18) -0.0027(17) 0.0024(16)
C10 0.147(4) 0.094(3) 0.055(3) 0.009(2) -0.018(3) -0.007(3)
C15 0.150(4) 0.049(2) 0.096(3) 0.008(2) 0.019(3) -0.019(2)
C8 0.133(4) 0.117(4) 0.063(3) -0.017(3) 0.050(3) -0.021(3)
C16 0.141(4) 0.088(3) 0.102(4) 0.017(3) 0.038(3) -0.052(3)
C9 0.171(5) 0.092(3) 0.046(3) 0.006(2) 0.005(3) -0.048(3)
C17 0.094(3) 0.104(3) 0.104(4) 0.013(3) 0.035(3) -0.037(3)

loop_
_atom_type_symbol
_atom_type_description
_atom_type_scat_dispersion_real
_atom_type_scat_dispersion_imag
_atom_type_scat_source
C C 0.0033 0.0016 'International Tables Vol C Tables 4.2.6.8 and 6.1.1.4'
H H 0.0000 0.0000 'International Tables Vol C Tables 4.2.6.8 and 6.1.1.4'
N N 0.0061 0.0033 'International Tables Vol C Tables 4.2.6.8 and 6.1.1.4'
B B 0.0013 0.0007 'International Tables Vol C Tables 4.2.6.8 and 6.1.1.4'

loop_
_geom_angle_atom_site_label_1
_geom_angle_atom_site_label_2
_geom_angle_atom_site_label_3
_geom_angle
C1 N1 C4 119.5(2)
C1 N1 B1 119.7(2)
C4 N1 B1 120.1(2)
C12 N2 C20 121.1(2)
C12 N2 B1 119.2(2)
C20 N2 B1 119.6(2)
C5 C12 N2 121.7(2)
C5 C12 C13 118.6(2)
N2 C12 C13 119.6(2)
N1 C4 C3 118.1(2)
N1 C4 C5 119.2(2)
C3 C4 C5 122.7(3)
C25 C20 C21 118.0(2)
C25 C20 N2 120.1(2)
C21 C20 N2 121.8(2)
C12 C5 C4 121.2(2)
C12 C5 C6 122.1(2)
C4 C5 C6 116.7(2)
C24 C25 C20 120.7(3)
C27 C26 C31 115.7(3)
C27 C26 B1 123.7(2)
C31 C26 B1 120.6(2)
C22 C21 C20 120.3(3)
C14 C13 C18 118.4(3)
C14 C13 C12 120.5(3)
C18 C13 C12 121.0(3)
N1 C1 C19 123.4(3)
C37 C32 C33 115.0(3)
C37 C32 B1 122.4(2)
C33 C32 B1 122.4(3)
C32 C37 C36 122.9(3)
C26 C27 C28 122.1(3)
C25 C24 C23 121.0(3)
C11 C6 C7 116.8(3)
C11 C6 C5 120.6(3)
C7 C6 C5 122.6(3)
C22 C23 C24 119.0(3)
C32 C33 C34 122.0(3)
C23 C22 C21 121.1(3)
N2 B1 N1 104.6(2)
N2 B1 C26 111.3(2)
N1 B1 C26 107.1(2)
N2 B1 C32 111.5(2)
N1 B1 C32 107.0(2)
C26 B1 C32 114.7(2)
C35 C34 C33 120.7(3)
C30 C31 C26 122.3(3)
C13 C14 C15 119.9(3)
C2 C3 C4 121.5(3)
C29 C28 C27 120.5(3)
C6 C11 C10 121.9(4)
C2 C19 C1 117.9(3)
C17 C18 C13 121.8(4)
C19 C2 C3 119.3(3)
C35 C36 C37 120.4(4)
C36 C35 C34 119.0(3)
C28 C29 C30 119.3(3)
C6 C7 C8 120.4(4)
C31 C30 C29 120.1(3)
C9 C10 C11 121.2(5)
C16 C15 C14 119.8(4)
C9 C8 C7 120.8(4)
C17 C16 C15 120.4(4)
C10 C9 C8 118.9(4)
C16 C17 C18 119.7(4)

loop_
_geom_bond_atom_site_label_1
_geom_bond_atom_site_label_2
_geom_bond_distance
N1 C1 1.352(3)
N1 C4 1.360(3)
N1 B1 1.614(4)
N2 C12 1.372(3)
N2 C20 1.430(3)
N2 B1 1.567(3)
C12 C5 1.372(4)
C12 C13 1.495(3)
C4 C3 1.401(4)
C4 C5 1.438(4)
C20 C25 1.389(4)
C20 C21 1.390(4)
C5 C6 1.491(4)
C25 C24 1.377(4)
C26 C27 1.383(4)
C26 C31 1.397(4)
C26 B1 1.613(4)
C21 C22 1.376(4)
C13 C14 1.364(4)
C13 C18 1.388(4)
C1 C19 1.356(4)
C32 C37 1.390(4)
C32 C33 1.395(4)
C32 B1 1.621(4)
C37 C36 1.385(4)
C27 C28 1.384(4)
C24 C23 1.361(4)
C6 C11 1.372(4)
C6 C7 1.384(4)
C23 C22 1.376(4)
C33 C34 1.390(4)
C34 C35 1.363(5)
C31 C30 1.377(4)
C14 C15 1.399(5)
C3 C2 1.356(4)
C28 C29 1.361(4)
C11 C10 1.373(5)
C19 C2 1.387(5)
C18 C17 1.358(5)
C36 C35 1.358(5)
C29 C30 1.366(4)
C7 C8 1.392(5)
C10 C9 1.338(6)
C15 C16 1.372(6)
C8 C9 1.361(6)
C16 C17 1.354(6)
